data_7218838
loop_
_publ_author_name
'Li, Ya-Nan'
'Huo, Li-Hua'
'Yu, Yi-Zhe'
'Ge, Fa-Yuan'
'Deng, Zhao-Peng'
'Zhu, Zhi-Biao'
'Gao, Shan'

_publ_section_title
;
 Influence of solvents and assembly on the supramolecular patterns and
 luminescent properties of organic salts comprising
 4,4&#x2019;-dihydroxybiphenyl-3,3&#x2019;-disulfonate and
 triphenylmethanaminium
;
_journal_name_full 'RSC Adv.'
_journal_paper_doi 10.1039/C4RA12338G
_journal_year 2014
_chemical_formula_moiety 'C12 H8 O8 S2, 2(C19 H18 N), 4(H2 O)'
_chemical_formula_sum 'C50 H52 N2 O12 S2'
_chemical_formula_weight 937.06
_chemical_name_systematic
; 
 ? 
;
_space_group_IT_number 2
_symmetry_cell_setting triclinic
_symmetry_space_group_name_Hall '-P 1'
_symmetry_space_group_name_H-M 'P -1'
_atom_sites_solution_hydrogens geom
_atom_sites_solution_primary direct
_atom_sites_solution_secondary difmap
_audit_creation_method SHELXL-97
_cell_angle_alpha 93.768(6)
_cell_angle_beta 101.133(7)
_cell_angle_gamma 110.031(6)
_cell_formula_units_Z 2
_cell_length_a 12.9215(9)
_cell_length_b 13.6231(8)
_cell_length_c 14.7007(12)
_cell_measurement_reflns_used 3313
_cell_measurement_temperature 295(2)
_cell_measurement_theta_max 27.50
_cell_measurement_theta_min 3.07
_cell_volume 2361.0(3)
_computing_cell_refinement
;
CrysAlis Pro (Agilent, 2013)
;
_computing_data_collection
;
CrysAlis Pro (Agilent, 2013)
;
_computing_data_reduction
;
CrysAlis Pro (Agilent, 2013)
;
_computing_molecular_graphics '(K. Brandenburg, Diamond 3.1, 2009)'
_computing_publication_material '(K. Brandenburg, Diamond 3.1, 2009)'
_computing_structure_refinement 'SHELXL-97 (Sheldrick, 1997)'
_computing_structure_solution 'SHELXS-97 (Sheldrick, 1990)'
_diffrn_ambient_temperature 295(2)
_diffrn_detector_area_resol_mean 16.1954
_diffrn_measured_fraction_theta_full 0.986
_diffrn_measured_fraction_theta_max 0.986
_diffrn_measurement_device_type 'Xcalibur, Eos'
_diffrn_measurement_method '\w scans'
_diffrn_radiation_monochromator graphite
_diffrn_radiation_source 'Enhance (Mo) X-ray Source'
_diffrn_radiation_type MoK\a
_diffrn_radiation_wavelength 0.71073
_diffrn_reflns_av_R_equivalents 0.0188
_diffrn_reflns_av_sigmaI/netI 0.0545
_diffrn_reflns_limit_h_max 16
_diffrn_reflns_limit_h_min -16
_diffrn_reflns_limit_k_max 17
_diffrn_reflns_limit_k_min -17
_diffrn_reflns_limit_l_max 19
_diffrn_reflns_limit_l_min -17
_diffrn_reflns_number 14038
_diffrn_reflns_theta_full 27.56
_diffrn_reflns_theta_max 27.56
_diffrn_reflns_theta_min 3.07
_exptl_absorpt_coefficient_mu 0.178
_exptl_absorpt_correction_T_max 0.9704
_exptl_absorpt_correction_T_min 0.9619
_exptl_absorpt_correction_type multi-scan
_exptl_absorpt_process_details
; 
CrysAlis Pro (Agilent, 2013)
Empirical absorption correction using spherical harmonics,
 implemented in SCALE3 ABSPACK scaling algorithm. 
;
_exptl_crystal_colour colorless
_exptl_crystal_density_diffrn 1.318
_exptl_crystal_density_method 'not measured'
_exptl_crystal_description prism
_exptl_crystal_F_000 988
_exptl_crystal_size_max 0.22
_exptl_crystal_size_mid 0.19
_exptl_crystal_size_min 0.17
_refine_diff_density_max 0.347
_refine_diff_density_min -0.364
_refine_diff_density_rms 0.049
_refine_ls_extinction_method none
_refine_ls_goodness_of_fit_ref 1.029
_refine_ls_hydrogen_treatment mixed
_refine_ls_matrix_type full
_refine_ls_number_parameters 643
_refine_ls_number_reflns 10745
_refine_ls_number_restraints 26
_refine_ls_restrained_S_all 1.029
_refine_ls_R_factor_all 0.0916
_refine_ls_R_factor_gt 0.0576
_refine_ls_shift/su_max 0.000
_refine_ls_shift/su_mean 0.000
_refine_ls_structure_factor_coef Fsqd
_refine_ls_weighting_details 'calc w=1/[\s^2^(Fo^2^)+(0.0557P)^2^+0.7760P] where P=(Fo^2^+2Fc^2^)/3'
_refine_ls_weighting_scheme calc
_refine_ls_wR_factor_gt 0.1280
_refine_ls_wR_factor_ref 0.1475
_reflns_number_gt 7197
_reflns_number_total 10745
_reflns_threshold_expression >2sigma(I)
_cod_data_source_file c4ra12338g2.cif
_cod_data_source_block 1
_cod_database_code 7218838

loop_
_symmetry_equiv_pos_as_xyz
'x, y, z'
'-x, -y, -z'

loop_
_atom_site_label
_atom_site_type_symbol
_atom_site_fract_x
_atom_site_fract_y
_atom_site_fract_z
_atom_site_U_iso_or_equiv
_atom_site_adp_type
_atom_site_occupancy
_atom_site_symmetry_multiplicity
_atom_site_calc_flag
_atom_site_refinement_flags
S1 S 0.38244(6) 0.22521(5) 0.22419(5) 0.04238(17) Uani 1 1 d .
S2 S 0.47785(5) 0.92100(4) 0.18643(4) 0.03586(15) Uani 1 1 d .
O1 O 0.45268(14) 0.23838(12) 0.15736(12) 0.0430(4) Uani 1 1 d .
O1W O 0.1043(5) 0.1596(5) 0.0160(3) 0.200(2) Uani 1 1 d D
H1W1 H 0.065(6) 0.097(4) 0.022(8) 0.300 Uiso 1 1 d D
H2W1 H 0.173(2) 0.173(7) 0.042(6) 0.300 Uiso 1 1 d D
O2 O 0.4253(2) 0.18174(16) 0.30515(15) 0.0735(7) Uani 1 1 d .
O2W O 0.1224(2) 0.8590(3) 0.05121(17) 0.0988(9) Uani 1 1 d D
H1W2 H 0.0507(12) 0.830(3) 0.025(3) 0.148 Uiso 1 1 d D
H2W2 H 0.148(3) 0.915(2) 0.027(3) 0.148 Uiso 1 1 d D
O3 O 0.26516(17) 0.16535(16) 0.18601(19) 0.0815(7) Uani 1 1 d .
O3W O 0.70460(17) 1.09728(15) 0.07218(13) 0.0559(5) Uani 1 1 d D
H1W3 H 0.661(2) 1.083(2) 0.0176(10) 0.084 Uiso 1 1 d D
H2W3 H 0.675(2) 1.054(2) 0.1067(15) 0.084 Uiso 1 1 d D
O4 O 0.36913(18) 0.30678(15) 0.42303(13) 0.0540(5) Uani 1 1 d D
HO4 H 0.380(3) 0.2529(17) 0.400(2) 0.081 Uiso 1 1 d D
O4W O 0.63814(18) 0.15661(16) 0.35615(15) 0.0633(6) Uani 1 1 d D
H1W4 H 0.5764(16) 0.167(2) 0.353(3) 0.095 Uiso 1 1 d D
H2W4 H 0.624(3) 0.0935(12) 0.333(2) 0.095 Uiso 1 1 d D
O5 O 0.39921(18) 0.94110(16) 0.11313(12) 0.0602(5) Uani 1 1 d .
O6 O 0.43711(14) 0.91097(13) 0.27245(11) 0.0410(4) Uani 1 1 d .
O7 O 0.59318(16) 0.99586(13) 0.20275(13) 0.0556(5) Uani 1 1 d .
O8 O 0.54904(18) 0.85942(13) 0.01799(12) 0.0529(5) Uani 1 1 d D
HO8 H 0.566(3) 0.840(2) -0.0307(14) 0.079 Uiso 1 1 d D
N1 N 0.69657(17) 0.25740(16) 0.20092(14) 0.0401(5) Uani 1 1 d D
H1N1 H 0.6396(16) 0.2755(19) 0.1788(14) 0.060 Uiso 1 1 d D
H1N2 H 0.699(2) 0.2115(16) 0.1592(11) 0.060 Uiso 1 1 d D
H1N3 H 0.682(2) 0.2270(17) 0.2491(11) 0.060 Uiso 1 1 d D
N2 N 0.22909(17) 0.94249(15) 0.24067(14) 0.0358(4) Uani 1 1 d D
H2N1 H 0.2938(11) 0.9347(16) 0.2527(16) 0.054 Uiso 1 1 d D
H2N2 H 0.2428(18) 1.0092(8) 0.2380(16) 0.054 Uiso 1 1 d D
H2N3 H 0.1927(16) 0.9098(15) 0.1851(10) 0.054 Uiso 1 1 d D
C1 C 0.16139(19) 0.90106(17) 0.31276(15) 0.0331(5) Uani 1 1 d .
C2 C 0.03913(19) 0.89034(18) 0.27245(16) 0.0367(5) Uani 1 1 d .
C3 C 0.0168(2) 0.9715(2) 0.2306(2) 0.0537(7) Uani 1 1 d .
H3A H 0.0766 1.0300 0.2236 0.064 Uiso 1 1 calc R
C4 C -0.0935(3) 0.9666(3) 0.1992(2) 0.0698(9) Uani 1 1 d .
H4A H -0.1073 1.0221 0.1722 0.084 Uiso 1 1 calc R
C5 C -0.1825(3) 0.8789(3) 0.2082(2) 0.0722(10) Uani 1 1 d .
H5A H -0.2566 0.8750 0.1869 0.087 Uiso 1 1 calc R
C6 C -0.1620(2) 0.7979(3) 0.2482(2) 0.0669(9) Uani 1 1 d .
H6A H -0.2223 0.7385 0.2532 0.080 Uiso 1 1 calc R
C7 C -0.0518(2) 0.8034(2) 0.2815(2) 0.0507(7) Uani 1 1 d .
H7A H -0.0387 0.7484 0.3100 0.061 Uiso 1 1 calc R
C8 C 0.2148(2) 0.98154(18) 0.40252(16) 0.0361(5) Uani 1 1 d .
C9 C 0.1495(2) 1.0130(3) 0.4528(2) 0.0627(8) Uani 1 1 d .
H9A H 0.0714 0.9885 0.4305 0.075 Uiso 1 1 calc R
C10 C 0.1992(3) 1.0810(3) 0.5366(2) 0.0845(12) Uani 1 1 d .
H10A H 0.1541 1.1024 0.5694 0.101 Uiso 1 1 calc R
C11 C 0.3130(3) 1.1166(3) 0.5712(2) 0.0707(9) Uani 1 1 d .
H11A H 0.3453 1.1609 0.6281 0.085 Uiso 1 1 calc R
C12 C 0.3799(2) 1.0870(2) 0.52209(19) 0.0541(7) Uani 1 1 d .
H12A H 0.4579 1.1121 0.5451 0.065 Uiso 1 1 calc R
C13 C 0.3314(2) 1.01959(19) 0.43807(17) 0.0424(6) Uani 1 1 d .
H13A H 0.3772 0.9996 0.4051 0.051 Uiso 1 1 calc R
C14 C 0.17255(19) 0.79435(18) 0.32895(17) 0.0360(5) Uani 1 1 d .
C15 C 0.2038(2) 0.7705(2) 0.41756(19) 0.0503(7) Uani 1 1 d .
H15A H 0.2206 0.8208 0.4696 0.060 Uiso 1 1 calc R
C16 C 0.2104(3) 0.6723(2) 0.4300(2) 0.0608(8) Uani 1 1 d .
H16A H 0.2321 0.6576 0.4900 0.073 Uiso 1 1 calc R
C17 C 0.1853(2) 0.5979(2) 0.3548(2) 0.0568(8) Uani 1 1 d .
H17A H 0.1890 0.5321 0.3633 0.068 Uiso 1 1 calc R
C18 C 0.1544(3) 0.6201(2) 0.2663(2) 0.0579(8) Uani 1 1 d .
H18A H 0.1379 0.5693 0.2148 0.070 Uiso 1 1 calc R
C19 C 0.1476(2) 0.71785(19) 0.25298(19) 0.0484(6) Uani 1 1 d .
H19A H 0.1261 0.7320 0.1927 0.058 Uiso 1 1 calc R
C20 C 0.80466(18) 0.35451(18) 0.22356(16) 0.0351(5) Uani 1 1 d .
C21 C 0.80045(19) 0.42789(19) 0.30545(15) 0.0355(5) Uani 1 1 d .
C22 C 0.8976(2) 0.4889(2) 0.37031(17) 0.0427(6) Uani 1 1 d .
H22A H 0.9650 0.4789 0.3689 0.051 Uiso 1 1 calc R
C23 C 0.8972(2) 0.5644(2) 0.43729(18) 0.0495(7) Uani 1 1 d .
H23A H 0.9641 0.6048 0.4802 0.059 Uiso 1 1 calc R
C24 C 0.7984(2) 0.5802(2) 0.44090(18) 0.0500(7) Uani 1 1 d .
H24A H 0.7978 0.6312 0.4859 0.060 Uiso 1 1 calc R
C25 C 0.7008(2) 0.5196(2) 0.3770(2) 0.0574(8) Uani 1 1 d .
H25A H 0.6333 0.5290 0.3791 0.069 Uiso 1 1 calc R
C26 C 0.7021(2) 0.4449(2) 0.30983(18) 0.0512(7) Uani 1 1 d .
H26A H 0.6354 0.4052 0.2665 0.061 Uiso 1 1 calc R
C27 C 0.8089(2) 0.4104(2) 0.13648(16) 0.0392(6) Uani 1 1 d .
C28 C 0.7833(3) 0.3537(2) 0.04795(18) 0.0582(8) Uani 1 1 d .
H28A H 0.7620 0.2806 0.0413 0.070 Uiso 1 1 calc R
C29 C 0.7891(3) 0.4038(3) -0.0300(2) 0.0702(9) Uani 1 1 d .
H29A H 0.7715 0.3641 -0.0885 0.084 Uiso 1 1 calc R
C30 C 0.8199(3) 0.5104(3) -0.0229(2) 0.0753(10) Uani 1 1 d .
H30A H 0.8235 0.5436 -0.0761 0.090 Uiso 1 1 calc R
C31 C 0.8458(4) 0.5684(3) 0.0637(3) 0.0964(14) Uani 1 1 d .
H31A H 0.8676 0.6415 0.0695 0.116 Uiso 1 1 calc R
C32 C 0.8393(3) 0.5182(2) 0.1422(2) 0.0723(10) Uani 1 1 d .
H32A H 0.8558 0.5583 0.2005 0.087 Uiso 1 1 calc R
C33 C 0.90157(19) 0.31396(19) 0.25039(17) 0.0384(5) Uani 1 1 d .
C34 C 0.9038(2) 0.2562(2) 0.32416(19) 0.0511(7) Uani 1 1 d .
H34A H 0.8452 0.2409 0.3554 0.061 Uiso 1 1 calc R
C35 C 0.9917(3) 0.2209(2) 0.3523(2) 0.0615(8) Uani 1 1 d .
H35A H 0.9913 0.1812 0.4015 0.074 Uiso 1 1 calc R
C36 C 1.0797(3) 0.2443(3) 0.3078(3) 0.0678(9) Uani 1 1 d .
H36A H 1.1396 0.2218 0.3274 0.081 Uiso 1 1 calc R
C37 C 1.0783(3) 0.3006(3) 0.2352(3) 0.0688(9) Uani 1 1 d .
H37A H 1.1375 0.3161 0.2046 0.083 Uiso 1 1 calc R
C38 C 0.9899(2) 0.3351(2) 0.2059(2) 0.0526(7) Uani 1 1 d .
H38A H 0.9901 0.3731 0.1555 0.063 Uiso 1 1 calc R
C39 C 0.43640(19) 0.53683(17) 0.24556(15) 0.0327(5) Uani 1 1 d .
C40 C 0.4262(2) 0.55770(19) 0.33717(16) 0.0375(5) Uani 1 1 d .
H40A H 0.4363 0.6262 0.3608 0.045 Uiso 1 1 calc R
C41 C 0.4017(2) 0.4804(2) 0.39294(16) 0.0402(6) Uani 1 1 d .
H41A H 0.3938 0.4969 0.4530 0.048 Uiso 1 1 calc R
C42 C 0.3885(2) 0.37726(19) 0.36128(16) 0.0365(5) Uani 1 1 d .
C43 C 0.39646(18) 0.35376(17) 0.27000(16) 0.0320(5) Uani 1 1 d .
C44 C 0.41822(19) 0.43251(17) 0.21318(15) 0.0333(5) Uani 1 1 d .
H44A H 0.4207 0.4151 0.1516 0.040 Uiso 1 1 calc R
C45 C 0.4678(2) 0.62097(17) 0.18590(16) 0.0356(5) Uani 1 1 d .
C46 C 0.5120(2) 0.60873(19) 0.10837(18) 0.0490(7) Uani 1 1 d .
H46A H 0.5239 0.5464 0.0945 0.059 Uiso 1 1 calc R
C47 C 0.5383(3) 0.6855(2) 0.05199(18) 0.0510(7) Uani 1 1 d .
H47A H 0.5660 0.6738 0.0001 0.061 Uiso 1 1 calc R
C48 C 0.5241(2) 0.78064(18) 0.07154(16) 0.0392(6) Uani 1 1 d .
C49 C 0.48527(19) 0.79697(16) 0.15123(15) 0.0315(5) Uani 1 1 d .
C50 C 0.45732(19) 0.71785(17) 0.20660(15) 0.0321(5) Uani 1 1 d .
H50A H 0.4307 0.7298 0.2591 0.039 Uiso 1 1 calc R

loop_
_atom_site_aniso_label
_atom_site_aniso_U_11
_atom_site_aniso_U_22
_atom_site_aniso_U_33
_atom_site_aniso_U_23
_atom_site_aniso_U_13
_atom_site_aniso_U_12
S1 0.0484(4) 0.0283(3) 0.0548(4) 0.0083(3) 0.0247(3) 0.0121(3)
S2 0.0491(4) 0.0298(3) 0.0320(3) 0.0037(2) 0.0113(3) 0.0176(3)
O1 0.0528(10) 0.0324(8) 0.0477(10) 0.0052(7) 0.0206(8) 0.0155(8)
O1W 0.196(4) 0.330(7) 0.101(3) -0.029(4) -0.009(3) 0.163(5)
O2 0.130(2) 0.0617(13) 0.0655(13) 0.0361(11) 0.0488(13) 0.0612(14)
O2W 0.093(2) 0.128(3) 0.0604(15) -0.0062(15) 0.0167(14) 0.0242(17)
O3 0.0474(12) 0.0473(12) 0.133(2) -0.0198(13) 0.0268(13) -0.0012(10)
O3W 0.0627(13) 0.0437(11) 0.0446(11) 0.0040(9) 0.0059(9) 0.0022(9)
O4 0.0799(14) 0.0489(11) 0.0483(11) 0.0233(9) 0.0314(10) 0.0301(11)
O4W 0.0710(14) 0.0509(12) 0.0555(12) -0.0037(10) 0.0111(11) 0.0105(11)
O5 0.0893(15) 0.0702(13) 0.0396(10) 0.0138(9) 0.0100(10) 0.0534(12)
O6 0.0562(11) 0.0412(9) 0.0348(9) 0.0055(7) 0.0160(8) 0.0261(8)
O7 0.0592(12) 0.0324(9) 0.0653(12) -0.0095(8) 0.0259(10) 0.0011(9)
O8 0.0909(15) 0.0336(9) 0.0407(10) 0.0098(8) 0.0322(10) 0.0208(10)
N1 0.0355(11) 0.0439(12) 0.0362(11) 0.0005(9) 0.0060(9) 0.0109(10)
N2 0.0394(11) 0.0304(10) 0.0373(11) 0.0056(8) 0.0100(9) 0.0114(9)
C1 0.0352(12) 0.0294(11) 0.0336(12) 0.0040(9) 0.0094(10) 0.0097(10)
C2 0.0344(13) 0.0356(12) 0.0371(12) -0.0036(10) 0.0047(10) 0.0124(10)
C3 0.0473(16) 0.0501(16) 0.0653(18) 0.0072(14) 0.0076(14) 0.0228(14)
C4 0.059(2) 0.083(2) 0.073(2) 0.0060(18) -0.0016(17) 0.0418(19)
C5 0.0392(17) 0.097(3) 0.073(2) -0.019(2) -0.0048(15) 0.0296(19)
C6 0.0379(16) 0.068(2) 0.081(2) -0.0158(18) 0.0126(15) 0.0072(15)
C7 0.0416(15) 0.0459(15) 0.0607(17) -0.0011(13) 0.0143(13) 0.0111(12)
C8 0.0394(13) 0.0326(12) 0.0339(12) 0.0046(10) 0.0073(10) 0.0109(10)
C9 0.0453(16) 0.080(2) 0.0528(17) -0.0194(15) 0.0067(13) 0.0182(15)
C10 0.074(2) 0.118(3) 0.0545(19) -0.031(2) 0.0122(17) 0.035(2)
C11 0.078(2) 0.076(2) 0.0410(16) -0.0179(15) 0.0006(16) 0.0184(19)
C12 0.0528(17) 0.0515(16) 0.0435(15) 0.0055(13) -0.0033(13) 0.0089(14)
C13 0.0437(14) 0.0396(13) 0.0401(13) 0.0052(11) 0.0069(11) 0.0121(11)
C14 0.0342(12) 0.0323(12) 0.0427(13) 0.0090(10) 0.0116(10) 0.0113(10)
C15 0.0573(17) 0.0408(14) 0.0470(15) 0.0101(12) 0.0065(13) 0.0130(13)
C16 0.0619(19) 0.0502(17) 0.0671(19) 0.0233(15) 0.0052(15) 0.0189(15)
C17 0.0516(17) 0.0383(14) 0.092(2) 0.0246(16) 0.0275(16) 0.0214(13)
C18 0.074(2) 0.0355(14) 0.073(2) 0.0081(14) 0.0391(17) 0.0193(14)
C19 0.0663(18) 0.0365(13) 0.0457(15) 0.0076(11) 0.0201(13) 0.0186(13)
C20 0.0279(12) 0.0379(12) 0.0339(12) -0.0023(10) 0.0067(10) 0.0065(10)
C21 0.0326(12) 0.0427(13) 0.0306(12) 0.0013(10) 0.0078(10) 0.0132(10)
C22 0.0310(13) 0.0492(14) 0.0438(14) -0.0046(12) 0.0040(11) 0.0140(11)
C23 0.0450(15) 0.0511(15) 0.0427(14) -0.0086(12) 0.0007(12) 0.0135(13)
C24 0.0576(17) 0.0544(16) 0.0392(14) -0.0059(12) 0.0151(13) 0.0218(14)
C25 0.0441(16) 0.077(2) 0.0561(17) -0.0107(15) 0.0139(13) 0.0303(15)
C26 0.0324(13) 0.0681(18) 0.0472(15) -0.0121(13) 0.0031(11) 0.0179(13)
C27 0.0353(13) 0.0454(14) 0.0349(13) 0.0019(11) 0.0083(10) 0.0127(11)
C28 0.073(2) 0.0507(16) 0.0392(15) 0.0011(12) 0.0164(14) 0.0074(15)
C29 0.080(2) 0.074(2) 0.0385(15) 0.0050(15) 0.0130(15) 0.0068(18)
C30 0.096(3) 0.084(3) 0.0489(18) 0.0309(18) 0.0209(18) 0.031(2)
C31 0.168(4) 0.061(2) 0.067(2) 0.0225(19) 0.040(3) 0.040(3)
C32 0.118(3) 0.0490(17) 0.0459(17) 0.0061(14) 0.0231(18) 0.0238(19)
C33 0.0331(13) 0.0377(13) 0.0392(13) -0.0071(10) 0.0022(10) 0.0118(11)
C34 0.0483(16) 0.0595(17) 0.0482(16) 0.0050(13) 0.0076(13) 0.0253(14)
C35 0.063(2) 0.0570(18) 0.0631(19) 0.0038(15) -0.0037(16) 0.0312(16)
C36 0.0469(18) 0.0606(19) 0.094(3) -0.0115(18) -0.0007(17) 0.0303(16)
C37 0.0479(18) 0.072(2) 0.096(3) 0.008(2) 0.0253(18) 0.0295(17)
C38 0.0422(15) 0.0535(16) 0.0655(18) 0.0042(14) 0.0200(14) 0.0182(13)
C39 0.0375(13) 0.0309(11) 0.0336(12) 0.0065(9) 0.0107(10) 0.0156(10)
C40 0.0454(14) 0.0349(12) 0.0374(13) 0.0036(10) 0.0126(11) 0.0195(11)
C41 0.0484(15) 0.0480(14) 0.0324(12) 0.0084(11) 0.0156(11) 0.0236(12)
C42 0.0375(13) 0.0418(13) 0.0376(13) 0.0155(11) 0.0149(10) 0.0184(11)
C43 0.0310(12) 0.0293(11) 0.0368(12) 0.0053(9) 0.0097(10) 0.0111(9)
C44 0.0378(13) 0.0339(12) 0.0301(11) 0.0056(9) 0.0106(10) 0.0137(10)
C45 0.0443(14) 0.0300(11) 0.0348(12) 0.0032(10) 0.0127(10) 0.0146(10)
C46 0.0770(19) 0.0331(13) 0.0483(15) 0.0056(11) 0.0318(14) 0.0249(13)
C47 0.080(2) 0.0385(13) 0.0445(15) 0.0060(11) 0.0350(14) 0.0224(14)
C48 0.0529(15) 0.0302(12) 0.0344(12) 0.0047(10) 0.0155(11) 0.0123(11)
C49 0.0375(12) 0.0253(10) 0.0306(11) 0.0002(9) 0.0075(10) 0.0108(9)
C50 0.0378(12) 0.0321(11) 0.0275(11) 0.0029(9) 0.0089(9) 0.0137(10)

loop_
_atom_type_symbol
_atom_type_description
_atom_type_scat_dispersion_real
_atom_type_scat_dispersion_imag
_atom_type_scat_source
C C 0.0033 0.0016 'International Tables Vol C Tables 4.2.6.8 and 6.1.1.4'
H H 0.0000 0.0000 'International Tables Vol C Tables 4.2.6.8 and 6.1.1.4'
O O 0.0106 0.0060 'International Tables Vol C Tables 4.2.6.8 and 6.1.1.4'
S S 0.1246 0.1234 'International Tables Vol C Tables 4.2.6.8 and 6.1.1.4'
N N 0.0061 0.0033 'International Tables Vol C Tables 4.2.6.8 and 6.1.1.4'

loop_
_geom_angle_atom_site_label_1
_geom_angle_atom_site_label_2
_geom_angle_atom_site_label_3
_geom_angle
O3 S1 O1 114.65(13)
O3 S1 O2 110.36(15)
O1 S1 O2 111.71(12)
O3 S1 C43 108.52(12)
O1 S1 C43 106.32(10)
O2 S1 C43 104.66(12)
O5 S2 O7 114.09(13)
O5 S2 O6 111.13(11)
O7 S2 O6 111.89(11)
O5 S2 C49 108.04(11)
O7 S2 C49 105.07(11)
O6 S2 C49 106.04(10)
H1W1 O1W H2W1 109.4(18)
H1W2 O2W H2W2 106.3(16)
H1W3 O3W H2W3 109.9(16)
C42 O4 HO4 107(2)
H1W4 O4W H2W4 109.4(16)
C48 O8 HO8 111(2)
C20 N1 H1N1 109.3(17)
C20 N1 H1N2 111.2(17)
H1N1 N1 H1N2 107.8(14)
C20 N1 H1N3 113.6(17)
H1N1 N1 H1N3 106.5(13)
H1N2 N1 H1N3 108.3(14)
C1 N2 H2N1 111.6(16)
C1 N2 H2N2 112.7(16)
H2N1 N2 H2N2 106.9(13)
C1 N2 H2N3 110.9(16)
H2N1 N2 H2N3 108.1(14)
H2N2 N2 H2N3 106.3(13)
N2 C1 C2 107.52(18)
N2 C1 C8 107.25(17)
C2 C1 C8 111.71(18)
N2 C1 C14 106.40(18)
C2 C1 C14 112.53(18)
C8 C1 C14 111.08(19)
C3 C2 C7 118.3(2)
C3 C2 C1 120.0(2)
C7 C2 C1 121.6(2)
C2 C3 C4 121.1(3)
C2 C3 H3A 119.5
C4 C3 H3A 119.5
C5 C4 C3 119.5(3)
C5 C4 H4A 120.2
C3 C4 H4A 120.2
C6 C5 C4 120.2(3)
C6 C5 H5A 119.9
C4 C5 H5A 119.9
C5 C6 C7 120.5(3)
C5 C6 H6A 119.8
C7 C6 H6A 119.8
C6 C7 C2 120.4(3)
C6 C7 H7A 119.8
C2 C7 H7A 119.8
C9 C8 C13 118.2(2)
C9 C8 C1 121.5(2)
C13 C8 C1 120.2(2)
C8 C9 C10 120.5(3)
C8 C9 H9A 119.7
C10 C9 H9A 119.7
C11 C10 C9 120.7(3)
C11 C10 H10A 119.6
C9 C10 H10A 119.6
C10 C11 C12 119.8(3)
C10 C11 H11A 120.1
C12 C11 H11A 120.1
C11 C12 C13 120.0(3)
C11 C12 H12A 120.0
C13 C12 H12A 120.0
C12 C13 C8 120.7(3)
C12 C13 H13A 119.7
C8 C13 H13A 119.7
C15 C14 C19 118.3(2)
C15 C14 C1 122.2(2)
C19 C14 C1 119.5(2)
C14 C15 C16 120.8(3)
C14 C15 H15A 119.6
C16 C15 H15A 119.6
C17 C16 C15 120.3(3)
C17 C16 H16A 119.9
C15 C16 H16A 119.9
C16 C17 C18 119.9(3)
C16 C17 H17A 120.1
C18 C17 H17A 120.1
C17 C18 C19 120.4(3)
C17 C18 H18A 119.8
C19 C18 H18A 119.8
C14 C19 C18 120.4(3)
C14 C19 H19A 119.8
C18 C19 H19A 119.8
N1 C20 C33 105.90(19)
N1 C20 C27 107.64(18)
C33 C20 C27 113.5(2)
N1 C20 C21 108.65(17)
C33 C20 C21 111.32(18)
C27 C20 C21 109.60(19)
C22 C21 C26 117.6(2)
C22 C21 C20 120.9(2)
C26 C21 C20 121.0(2)
C21 C22 C23 121.5(2)
C21 C22 H22A 119.3
C23 C22 H22A 119.3
C24 C23 C22 120.3(2)
C24 C23 H23A 119.9
C22 C23 H23A 119.9
C25 C24 C23 118.9(2)
C25 C24 H24A 120.6
C23 C24 H24A 120.6
C24 C25 C26 120.4(2)
C24 C25 H25A 119.8
C26 C25 H25A 119.8
C25 C26 C21 121.4(2)
C25 C26 H26A 119.3
C21 C26 H26A 119.3
C32 C27 C28 117.1(2)
C32 C27 C20 122.0(2)
C28 C27 C20 120.9(2)
C29 C28 C27 121.0(3)
C29 C28 H28A 119.5
C27 C28 H28A 119.5
C30 C29 C28 121.1(3)
C30 C29 H29A 119.4
C28 C29 H29A 119.4
C29 C30 C31 119.2(3)
C29 C30 H30A 120.4
C31 C30 H30A 120.4
C30 C31 C32 119.9(3)
C30 C31 H31A 120.0
C32 C31 H31A 120.0
C27 C32 C31 121.7(3)
C27 C32 H32A 119.2
C31 C32 H32A 119.2
C38 C33 C34 117.8(2)
C38 C33 C20 122.8(2)
C34 C33 C20 119.3(2)
C33 C34 C35 121.1(3)
C33 C34 H34A 119.5
C35 C34 H34A 119.5
C36 C35 C34 120.1(3)
C36 C35 H35A 120.0
C34 C35 H35A 120.0
C37 C36 C35 119.4(3)
C37 C36 H36A 120.3
C35 C36 H36A 120.3
C36 C37 C38 120.8(3)
C36 C37 H37A 119.6
C38 C37 H37A 119.6
C33 C38 C37 120.8(3)
C33 C38 H38A 119.6
C37 C38 H38A 119.6
C44 C39 C40 116.6(2)
C44 C39 C45 121.0(2)
C40 C39 C45 122.4(2)
C41 C40 C39 121.9(2)
C41 C40 H40A 119.0
C39 C40 H40A 119.0
C40 C41 C42 121.0(2)
C40 C41 H41A 119.5
C42 C41 H41A 119.5
O4 C42 C43 124.8(2)
O4 C42 C41 116.8(2)
C43 C42 C41 118.3(2)
C44 C43 C42 120.0(2)
C44 C43 S1 118.50(17)
C42 C43 S1 121.48(17)
C43 C44 C39 122.0(2)
C43 C44 H44A 119.0
C39 C44 H44A 119.0
C50 C45 C46 116.7(2)
C50 C45 C39 121.1(2)
C46 C45 C39 122.2(2)
C47 C46 C45 122.1(2)
C47 C46 H46A 118.9
C45 C46 H46A 118.9
C46 C47 C48 120.7(2)
C46 C47 H47A 119.6
C48 C47 H47A 119.6
O8 C48 C47 123.1(2)
O8 C48 C49 118.6(2)
C47 C48 C49 118.3(2)
C50 C49 C48 120.1(2)
C50 C49 S2 119.09(17)
C48 C49 S2 120.69(17)
C49 C50 C45 121.9(2)
C49 C50 H50A 119.0
C45 C50 H50A 119.0

loop_
_geom_bond_atom_site_label_1
_geom_bond_atom_site_label_2
_geom_bond_distance
S1 O3 1.429(2)
S1 O1 1.4412(17)
S1 O2 1.462(2)
S1 C43 1.770(2)
S2 O5 1.4406(19)
S2 O7 1.4515(18)
S2 O6 1.4579(16)
S2 C49 1.774(2)
O1W H1W1 0.85(5)
O1W H2W1 0.85(5)
O2W H1W2 0.86(5)
O2W H2W2 0.86(5)
O3W H1W3 0.85(5)
O3W H2W3 0.85(5)
O4 C42 1.359(3)
O4 HO4 0.85(5)
O4W H1W4 0.85(5)
O4W H2W4 0.85(5)
O8 C48 1.359(3)
O8 HO8 0.85(5)
N1 C20 1.519(3)
N1 H1N1 0.87(3)
N1 H1N2 0.86(3)
N1 H1N3 0.86(3)
N2 C1 1.518(3)
N2 H2N1 0.87(3)
N2 H2N2 0.87(3)
N2 H2N3 0.86(3)
C1 C2 1.529(3)
C1 C8 1.536(3)
C1 C14 1.538(3)
C2 C3 1.386(4)
C2 C7 1.389(3)
C3 C4 1.388(4)
C3 H3A 0.9300
C4 C5 1.381(5)
C4 H4A 0.9300
C5 C6 1.363(5)
C5 H5A 0.9300
C6 C7 1.388(4)
C6 H6A 0.9300
C7 H7A 0.9300
C8 C9 1.374(4)
C8 C13 1.391(3)
C9 C10 1.387(4)
C9 H9A 0.9300
C10 C11 1.359(5)
C10 H10A 0.9300
C11 C12 1.367(4)
C11 H11A 0.9300
C12 C13 1.385(3)
C12 H12A 0.9300
C13 H13A 0.9300
C14 C15 1.381(3)
C14 C19 1.384(3)
C15 C16 1.391(4)
C15 H15A 0.9300
C16 C17 1.358(4)
C16 H16A 0.9300
C17 C18 1.370(4)
C17 H17A 0.9300
C18 C19 1.388(4)
C18 H18A 0.9300
C19 H19A 0.9300
C20 C33 1.530(3)
C20 C27 1.533(3)
C20 C21 1.535(3)
C21 C22 1.376(3)
C21 C26 1.380(3)
C22 C23 1.379(3)
C22 H22A 0.9300
C23 C24 1.376(4)
C23 H23A 0.9300
C24 C25 1.372(4)
C24 H24A 0.9300
C25 C26 1.377(4)
C25 H25A 0.9300
C26 H26A 0.9300
C27 C32 1.376(4)
C27 C28 1.388(3)
C28 C29 1.373(4)
C28 H28A 0.9300
C29 C30 1.359(5)
C29 H29A 0.9300
C30 C31 1.371(5)
C30 H30A 0.9300
C31 C32 1.382(4)
C31 H31A 0.9300
C32 H32A 0.9300
C33 C38 1.379(3)
C33 C34 1.382(4)
C34 C35 1.383(4)
C34 H34A 0.9300
C35 C36 1.374(4)
C35 H35A 0.9300
C36 C37 1.356(5)
C36 H36A 0.9300
C37 C38 1.384(4)
C37 H37A 0.9300
C38 H38A 0.9300
C39 C44 1.393(3)
C39 C40 1.399(3)
C39 C45 1.483(3)
C40 C41 1.367(3)
C40 H40A 0.9300
C41 C42 1.392(3)
C41 H41A 0.9300
C42 C43 1.390(3)
C43 C44 1.389(3)
C44 H44A 0.9300
C45 C50 1.392(3)
C45 C46 1.394(3)
C46 C47 1.369(3)
C46 H46A 0.9300
C47 C48 1.390(3)
C47 H47A 0.9300
C48 C49 1.394(3)
C49 C50 1.385(3)
C50 H50A 0.9300

loop_
_geom_hbond_atom_site_label_D
_geom_hbond_atom_site_label_H
_geom_hbond_atom_site_label_A
_geom_hbond_distance_DH
_geom_hbond_distance_HA
_geom_hbond_distance_DA
_geom_hbond_angle_DHA
_geom_hbond_site_symmetry_A
O1W H2W1 O3 0.85(5) 2.24(7) 2.904(5) 135(8) .
O2W H1W2 O1W 0.86(5) 2.03(3) 2.822(6) 151(4) 2_565
O2W H2W2 O3W 0.86(5) 2.66(5) 3.072(4) 111(4) 2_675
O3W H1W3 O5 0.85(5) 1.891(11) 2.723(3) 165(3) 2_675
O3W H2W3 O7 0.85(5) 1.971(15) 2.778(3) 160(3) .
O4 HO4 O2 0.85(5) 1.944(19) 2.716(3) 151(3) .
O4W H1W4 O2 0.85(5) 2.025(15) 2.851(3) 164(4) .
O4W H2W4 O7 0.85(5) 2.15(2) 2.862(3) 142(3) 1_545
O8 HO8 O1 0.85(5) 2.010(15) 2.815(2) 159(3) 2_665
N1 H1N1 O1 0.87(3) 2.244(17) 3.008(3) 147(2) .
N1 H1N2 O3W 0.86(3) 1.979(10) 2.835(3) 175(2) 1_545
N1 H1N3 O4W 0.86(3) 1.971(10) 2.834(3) 176(2) .
N2 H2N1 O6 0.87(3) 1.958(9) 2.821(3) 176(2) .
N2 H2N2 O3 0.87(3) 2.252(12) 3.095(3) 163(2) 1_565
N2 H2N3 O2W 0.86(3) 1.970(11) 2.825(3) 170(2) .

loop_
_geom_torsion_atom_site_label_1
_geom_torsion_atom_site_label_2
_geom_torsion_atom_site_label_3
_geom_torsion_atom_site_label_4
_geom_torsion
N2 C1 C2 C3 -46.0(3)
C8 C1 C2 C3 71.4(3)
C14 C1 C2 C3 -162.8(2)
N2 C1 C2 C7 138.0(2)
C8 C1 C2 C7 -104.6(2)
C14 C1 C2 C7 21.1(3)
C7 C2 C3 C4 0.5(4)
C1 C2 C3 C4 -175.7(2)
C2 C3 C4 C5 -1.1(5)
C3 C4 C5 C6 0.3(5)
C4 C5 C6 C7 1.0(5)
C5 C6 C7 C2 -1.6(4)
C3 C2 C7 C6 0.8(4)
C1 C2 C7 C6 176.9(2)
N2 C1 C8 C9 135.7(3)
C2 C1 C8 C9 18.2(3)
C14 C1 C8 C9 -108.4(3)
N2 C1 C8 C13 -48.3(3)
C2 C1 C8 C13 -165.8(2)
C14 C1 C8 C13 67.6(3)
C13 C8 C9 C10 0.1(5)
C1 C8 C9 C10 176.2(3)
C8 C9 C10 C11 -0.9(6)
C9 C10 C11 C12 1.4(6)
C10 C11 C12 C13 -1.0(5)
C11 C12 C13 C8 0.2(4)
C9 C8 C13 C12 0.3(4)
C1 C8 C13 C12 -175.9(2)
N2 C1 C14 C15 129.6(2)
C2 C1 C14 C15 -112.9(3)
C8 C1 C14 C15 13.1(3)
N2 C1 C14 C19 -52.3(3)
C2 C1 C14 C19 65.2(3)
C8 C1 C14 C19 -168.7(2)
C19 C14 C15 C16 0.2(4)
C1 C14 C15 C16 178.4(2)
C14 C15 C16 C17 -0.5(4)
C15 C16 C17 C18 0.6(4)
C16 C17 C18 C19 -0.6(4)
C15 C14 C19 C18 -0.2(4)
C1 C14 C19 C18 -178.4(2)
C17 C18 C19 C14 0.4(4)
N1 C20 C21 C22 146.7(2)
C33 C20 C21 C22 30.5(3)
C27 C20 C21 C22 -95.9(3)
N1 C20 C21 C26 -41.6(3)
C33 C20 C21 C26 -157.8(2)
C27 C20 C21 C26 75.8(3)
C26 C21 C22 C23 -0.1(4)
C20 C21 C22 C23 171.9(2)
C21 C22 C23 C24 0.3(4)
C22 C23 C24 C25 0.1(4)
C23 C24 C25 C26 -0.7(5)
C24 C25 C26 C21 0.9(5)
C22 C21 C26 C25 -0.5(4)
C20 C21 C26 C25 -172.5(3)
N1 C20 C27 C32 136.0(3)
C33 C20 C27 C32 -107.2(3)
C21 C20 C27 C32 18.0(3)
N1 C20 C27 C28 -44.8(3)
C33 C20 C27 C28 72.0(3)
C21 C20 C27 C28 -162.8(2)
C32 C27 C28 C29 0.4(5)
C20 C27 C28 C29 -178.8(3)
C27 C28 C29 C30 0.0(5)
C28 C29 C30 C31 0.0(6)
C29 C30 C31 C32 -0.5(6)
C28 C27 C32 C31 -0.9(5)
C20 C27 C32 C31 178.3(3)
C30 C31 C32 C27 1.0(7)
N1 C20 C33 C38 123.9(2)
C27 C20 C33 C38 6.1(3)
C21 C20 C33 C38 -118.2(2)
N1 C20 C33 C34 -58.1(3)
C27 C20 C33 C34 -176.0(2)
C21 C20 C33 C34 59.8(3)
C38 C33 C34 C35 0.0(4)
C20 C33 C34 C35 -178.1(2)
C33 C34 C35 C36 1.0(4)
C34 C35 C36 C37 -1.2(5)
C35 C36 C37 C38 0.4(5)
C34 C33 C38 C37 -0.8(4)
C20 C33 C38 C37 177.2(2)
C36 C37 C38 C33 0.6(5)
C44 C39 C40 C41 1.2(3)
C45 C39 C40 C41 -177.2(2)
C39 C40 C41 C42 1.5(4)
C40 C41 C42 O4 177.2(2)
C40 C41 C42 C43 -2.4(4)
O4 C42 C43 C44 -179.0(2)
C41 C42 C43 C44 0.6(3)
O4 C42 C43 S1 -0.4(3)
C41 C42 C43 S1 179.24(18)
O3 S1 C43 C44 -94.0(2)
O1 S1 C43 C44 29.8(2)
O2 S1 C43 C44 148.18(19)
O3 S1 C43 C42 87.4(2)
O1 S1 C43 C42 -148.83(19)
O2 S1 C43 C42 -30.5(2)
C42 C43 C44 C39 2.2(3)
S1 C43 C44 C39 -176.49(17)
C40 C39 C44 C43 -3.0(3)
C45 C39 C44 C43 175.4(2)
C44 C39 C45 C50 163.0(2)
C40 C39 C45 C50 -18.6(4)
C44 C39 C45 C46 -18.8(4)
C40 C39 C45 C46 159.6(2)
C50 C45 C46 C47 -3.4(4)
C39 C45 C46 C47 178.3(3)
C45 C46 C47 C48 1.4(5)
C46 C47 C48 O8 179.9(3)
C46 C47 C48 C49 1.7(4)
O8 C48 C49 C50 179.0(2)
C47 C48 C49 C50 -2.7(4)
O8 C48 C49 S2 -4.3(3)
C47 C48 C49 S2 174.0(2)
O5 S2 C49 C50 -121.0(2)
O7 S2 C49 C50 116.88(19)
O6 S2 C49 C50 -1.7(2)
O5 S2 C49 C48 62.2(2)
O7 S2 C49 C48 -59.9(2)
O6 S2 C49 C48 -178.55(19)
C48 C49 C50 C45 0.7(4)
S2 C49 C50 C45 -176.10(17)
C46 C45 C50 C49 2.3(3)
C39 C45 C50 C49 -179.4(2)
